data_7023525
loop_
_publ_author_name
'Tanase, Tomoaki'
'Hatada, Satoko'
'Mochizuki, Ayaka'
'Nakamae, Kanako'
'Kure, Bunsho'
'Nakajima, Takayuki'

_publ_section_title
;
 Flexible, linear, tetranuclear palladium complexes supported by
 tetraphosphine ligands with electron-withdrawing groups.
;
_journal_issue 45
_journal_name_full 'Dalton transactions (Cambridge, England : 2003)'
_journal_page_first 15941
_journal_page_last 15952
_journal_paper_doi 10.1039/c3dt51433a
_journal_volume 42
_journal_year 2013
_chemical_formula_moiety 'C107.50 H88 Cl5 F28 N3 P10 Pd4 '
_chemical_formula_sum 'C107.5 H88 Cl5 F28 N3 P10 Pd4'
_chemical_formula_weight 2866.46
_space_group_IT_number 2
_symmetry_cell_setting triclinic
_symmetry_Int_Tables_number 2
_symmetry_space_group_name_Hall '-P 1'
_symmetry_space_group_name_H-M 'P -1'
_cell_angle_alpha 109.400(3)
_cell_angle_beta 98.8437(19)
_cell_angle_gamma 90.3785(11)
_cell_formula_units_Z 2
_cell_length_a 14.9851(7)
_cell_length_b 20.2837(13)
_cell_length_c 20.9517(14)
_cell_measurement_reflns_used 9315
_cell_measurement_temperature 123(2)
_cell_measurement_theta_max 27.5
_cell_measurement_theta_min 3.1
_cell_volume 5924.0(6)
_computing_cell_refinement CrystalClear
_computing_data_collection CrystalClear
_computing_data_reduction CrystalStructure
_computing_molecular_graphics 'Mercury 3.1'
_computing_publication_material 'CrystalStructure 3.8'
_computing_structure_refinement SHELXL
_computing_structure_solution SIR97
_diffrn_ambient_temperature 123(2)
_diffrn_detector_area_resol_mean 7.31
_diffrn_measured_fraction_theta_full 0.971
_diffrn_measured_fraction_theta_max 0.973
_diffrn_measurement_device_type 'Rigaku Saturn'
_diffrn_measurement_method \w
_diffrn_radiation_type 'Mo K\a'
_diffrn_radiation_wavelength 0.71075
_diffrn_reflns_av_R_equivalents 0.047
_diffrn_reflns_limit_h_max 19
_diffrn_reflns_limit_h_min -18
_diffrn_reflns_limit_k_max 26
_diffrn_reflns_limit_k_min -26
_diffrn_reflns_limit_l_max 27
_diffrn_reflns_limit_l_min -27
_diffrn_reflns_number 56425
_diffrn_reflns_theta_full 27.50
_diffrn_reflns_theta_max 27.48
_exptl_absorpt_coefficient_mu 0.936
_exptl_absorpt_correction_T_max 0.981
_exptl_absorpt_correction_T_min 0.761
_exptl_absorpt_correction_type multi-scan
_exptl_absorpt_process_details 'Jacobson, R. (1998) Private communication'
_exptl_crystal_colour green
_exptl_crystal_density_diffrn 1.607
_exptl_crystal_density_method 'not measured'
_exptl_crystal_description needle
_exptl_crystal_F_000 2850.00
_exptl_crystal_size_max 0.25
_exptl_crystal_size_mid 0.05
_exptl_crystal_size_min 0.02
_refine_diff_density_max 2.36
_refine_diff_density_min -1.25
_refine_ls_extinction_method none
_refine_ls_goodness_of_fit_ref 1.119
_refine_ls_hydrogen_treatment refall
_refine_ls_number_parameters 1478
_refine_ls_number_reflns 26420
_refine_ls_R_factor_gt 0.0940
_refine_ls_shift/su_max 0.003
_refine_ls_structure_factor_coef Fsqd
_refine_ls_weighting_details 'w = 1/[\s^2^(Fo^2^)+(0.1453P)^2^+13.0174P] where P=(Fo^2^+2Fc^2^)/3'
_refine_ls_weighting_scheme calc
_refine_ls_wR_factor_ref 0.2808
_reflns_number_gt 18531
_reflns_number_total 26420
_reflns_threshold_expression F^2^>2.0\s(F^2^)
_cod_data_source_file c3dt51433a.txt
_cod_data_source_block '_complex1'
_cod_original_formula_sum 'C107.50 H88 Cl5 F28 N3 P10 Pd4 '
_cod_database_code 7023525

loop_
_symmetry_equiv_pos_site_id
_symmetry_equiv_pos_as_xyz
1 +X,+Y,+Z
2 -X,-Y,-Z

loop_
_atom_site_label
_atom_site_type_symbol
_atom_site_fract_x
_atom_site_fract_y
_atom_site_fract_z
_atom_site_U_iso_or_equiv
_atom_site_adp_type
_atom_site_occupancy
_atom_site_symmetry_multiplicity
_atom_site_calc_flag
_atom_site_refinement_flags
Pd(1) Pd 0.76888(4) 0.39423(3) 0.62093(2) 0.03340(14) Uani 1.00 1 d .
Pd(2) Pd 0.75842(3) 0.31718(3) 0.70710(2) 0.03136(14) Uani 1.00 1 d .
Pd(3) Pd 0.73318(3) 0.24202(3) 0.78938(2) 0.03187(14) Uani 1.00 1 d .
Pd(4) Pd 0.70886(4) 0.17009(3) 0.87393(3) 0.03661(14) Uani 1.00 1 d .
Cl(1) Cl 0.8081(3) -0.2115(2) 0.5194(2) 0.1223(14) Uani 1.00 1 d .
Cl(2) Cl 0.9840(3) -0.1325(2) 0.5573(2) 0.1235(13) Uani 1.00 1 d .
Cl(3) Cl 0.3124(4) 0.2225(3) 0.1389(3) 0.164(2) Uani 1.00 1 d .
Cl(4) Cl 0.4461(4) 0.3218(3) 0.1445(3) 0.182(2) Uani 1.00 1 d .
Cl(5) Cl -0.1434(10) 0.1290(6) 0.1260(6) 0.197(6) Uani 0.50 1 d P
Cl(6) Cl 0.0483(12) 0.1741(13) 0.1360(9) 0.164(8) Uani 0.25 1 d P
Cl(7) Cl -0.0500(14) 0.0803(10) 0.2224(11) 0.201(13) Uani 0.25 1 d P
P(1) P 0.70404(12) 0.29021(9) 0.53757(8) 0.0328(3) Uani 1.00 1 d .
P(2) P 0.78387(11) 0.21256(9) 0.62716(8) 0.0313(3) Uani 1.00 1 d .
P(3) P 0.69847(11) 0.14005(9) 0.70034(8) 0.0328(3) Uani 1.00 1 d .
P(4) P 0.58302(12) 0.11874(10) 0.79048(9) 0.0356(3) Uani 1.00 1 d .
P(5) P 0.68896(15) 0.48311(11) 0.68874(10) 0.0448(4) Uani 1.00 1 d .
P(6) P 0.72233(13) 0.41081(10) 0.79411(9) 0.0381(3) Uani 1.00 1 d .
P(7) P 0.77721(13) 0.33675(10) 0.88497(9) 0.0384(4) Uani 1.00 1 d .
P(8) P 0.84398(13) 0.23106(12) 0.93843(10) 0.0447(4) Uani 1.00 1 d .
P(9) P 0.71237(15) -0.02554(12) 0.42122(11) 0.0511(5) Uani 1.00 1 d .
P(10) P 1.16665(18) 0.37300(15) 0.98698(15) 0.0677(6) Uani 1.00 1 d .
F(1) F 0.5966(6) 0.4046(5) 0.3595(4) 0.143(4) Uani 1.00 1 d .
F(2) F 0.7765(6) 0.2197(5) 0.2913(4) 0.134(3) Uani 1.00 1 d .
F(3) F 0.4400(5) 0.1039(4) 0.4197(3) 0.123(3) Uani 1.00 1 d .
F(4) F 0.4333(3) 0.2463(3) 0.6452(2) 0.0622(13) Uani 1.00 1 d .
F(5) F 0.2567(3) 0.1950(3) 0.7444(2) 0.0697(15) Uani 1.00 1 d .
F(6) F 0.3868(3) 0.2301(3) 0.9711(2) 0.0682(14) Uani 1.00 1 d .
F(7) F 0.3897(4) -0.1158(2) 0.6929(3) 0.0730(15) Uani 1.00 1 d .
F(8) F 0.6971(4) -0.1223(2) 0.7789(3) 0.0726(15) Uani 1.00 1 d .
F(9) F 0.8910(5) 0.6982(3) 0.7132(4) 0.102(2) Uani 1.00 1 d .
F(10) F 0.5810(7) 0.7068(4) 0.6407(6) 0.178(5) Uani 1.00 1 d .
F(11) F 0.3745(5) 0.5226(6) 0.7710(3) 0.141(4) Uani 1.00 1 d .
F(12) F 0.3817(4) 0.3715(3) 0.5508(4) 0.107(2) Uani 1.00 1 d .
F(13) F 0.7008(4) 0.2890(4) 1.1576(2) 0.101(2) Uani 1.00 1 d .
F(14) F 1.0019(4) 0.3682(4) 1.1847(2) 0.101(2) Uani 1.00 1 d .
F(15) F 1.1502(5) 0.1445(4) 0.8730(7) 0.169(5) Uani 1.00 1 d .
F(16) F 0.9863(8) 0.0240(6) 0.9739(6) 0.077(3) Uani 0.50 1 d P
F(17) F 0.9544(7) -0.0227(6) 0.8955(7) 0.076(3) Uani 0.50 1 d P
F(21) F 0.6986(4) 0.0559(2) 0.4413(3) 0.0799(16) Uani 1.00 1 d .
F(22) F 0.7037(4) -0.0219(2) 0.4978(2) 0.0706(14) Uani 1.00 1 d .
F(23) F 0.8188(3) -0.0095(3) 0.4435(3) 0.0817(17) Uani 1.00 1 d .
F(24) F 0.7202(4) -0.0309(3) 0.3447(2) 0.0738(15) Uani 1.00 1 d .
F(25) F 0.6059(3) -0.0428(3) 0.3988(3) 0.0825(18) Uani 1.00 1 d .
F(26) F 0.7244(4) -0.1081(2) 0.4014(3) 0.0755(15) Uani 1.00 1 d .
F(31) F 1.1113(5) 0.3363(3) 0.9110(3) 0.097(2) Uani 1.00 1 d .
F(32) F 1.2040(9) 0.3028(6) 0.9794(6) 0.196(6) Uani 1.00 1 d .
F(33) F 1.0886(6) 0.3586(9) 1.0140(4) 0.228(8) Uani 1.00 1 d .
F(34) F 1.2201(4) 0.4094(3) 1.0626(3) 0.091(2) Uani 1.00 1 d .
F(35) F 1.1562(11) 0.4436(4) 0.9823(4) 0.204(7) Uani 1.00 1 d .
F(36) F 1.2515(7) 0.3794(9) 0.9532(6) 0.195(6) Uani 1.00 1 d .
N(1) N 0.8609(4) 0.4413(3) 0.5150(3) 0.0495(16) Uani 1.00 1 d .
N(2) N 0.6681(5) 0.0871(3) 0.9707(3) 0.0532(17) Uani 1.00 1 d .
N(3) N 0.9538(4) 0.3782(3) 0.7066(3) 0.0547(17) Uani 1.00 1 d .
C(1) C 0.8305(5) 0.4304(3) 0.5592(4) 0.0438(16) Uani 1.00 1 d .
C(2) C 0.8756(5) 0.3769(3) 0.6855(3) 0.0427(16) Uani 1.00 1 d .
C(3) C 0.6818(5) 0.1168(4) 0.9367(4) 0.0459(17) Uani 1.00 1 d .
C(4) C 0.7787(4) 0.2182(3) 0.5407(3) 0.0362(14) Uani 1.00 1 d .
C(5) C 0.6992(4) 0.1417(3) 0.6142(3) 0.0355(14) Uani 1.00 1 d .
C(6) C 0.5808(4) 0.1187(3) 0.7021(3) 0.0340(13) Uani 1.00 1 d .
C(7) C 0.7304(6) 0.4951(4) 0.7806(3) 0.0494(18) Uani 1.00 1 d .
C(8) C 0.8027(5) 0.4194(4) 0.8716(3) 0.0437(16) Uani 1.00 1 d .
C(9) C 0.8828(5) 0.3087(4) 0.9212(3) 0.0472(17) Uani 1.00 1 d .
C(10) C 0.8873(5) 0.4558(4) 0.4600(4) 0.0495(19) Uani 1.00 1 d .
C(11) C 0.8603(6) 0.5154(5) 0.4488(5) 0.062(2) Uani 1.00 1 d .
C(12) C 0.8864(7) 0.5303(6) 0.3928(6) 0.077(3) Uani 1.00 1 d .
C(13) C 0.9349(7) 0.4853(6) 0.3511(5) 0.071(2) Uani 1.00 1 d .
C(14) C 0.9633(7) 0.4251(6) 0.3632(4) 0.069(2) Uani 1.00 1 d .
C(15) C 0.9407(6) 0.4087(4) 0.4179(4) 0.053(2) Uani 1.00 1 d .
C(16) C 0.8040(8) 0.5652(6) 0.4962(6) 0.088(3) Uani 1.00 1 d .
C(17) C 0.9676(9) 0.3431(5) 0.4316(5) 0.081(3) Uani 1.00 1 d .
C(18) C 0.6474(6) 0.0493(4) 1.0149(4) 0.0508(19) Uani 1.00 1 d .
C(19) C 0.6914(6) -0.0124(5) 1.0102(4) 0.059(2) Uani 1.00 1 d .
C(20) C 0.6739(8) -0.0489(6) 1.0531(5) 0.078(3) Uani 1.00 1 d .
C(21) C 0.6166(9) -0.0233(5) 1.0989(5) 0.083(3) Uani 1.00 1 d .
C(22) C 0.5713(8) 0.0371(6) 1.1017(5) 0.079(3) Uani 1.00 1 d .
C(23) C 0.5865(6) 0.0766(5) 1.0599(4) 0.059(2) Uani 1.00 1 d .
C(24) C 0.7578(8) -0.0378(6) 0.9615(5) 0.078(3) Uani 1.00 1 d .
C(25) C 0.5415(6) 0.1422(5) 1.0626(5) 0.068(2) Uani 1.00 1 d .
C(26) C 1.0460(5) 0.3726(5) 0.7181(5) 0.059(2) Uani 1.00 1 d .
C(27) C 1.0946(7) 0.4086(6) 0.7833(6) 0.080(3) Uani 1.00 1 d .
C(28) C 1.1850(7) 0.3984(7) 0.7947(7) 0.091(3) Uani 1.00 1 d .
C(29) C 1.2270(7) 0.3567(8) 0.7428(8) 0.101(5) Uani 1.00 1 d .
C(30) C 1.1793(6) 0.3203(6) 0.6764(7) 0.080(3) Uani 1.00 1 d .
C(31) C 1.0863(5) 0.3296(5) 0.6663(5) 0.058(2) Uani 1.00 1 d .
C(32) C 1.0475(8) 0.4574(6) 0.8389(6) 0.089(3) Uani 1.00 1 d .
C(33) C 1.0317(6) 0.2907(6) 0.5950(5) 0.071(2) Uani 1.00 1 d .
C(34) C 0.6962(4) 0.2908(3) 0.4500(3) 0.0361(14) Uani 1.00 1 d .
C(35) C 0.6469(7) 0.3423(6) 0.4345(4) 0.076(3) Uani 1.00 1 d .
C(36) C 0.6411(7) 0.3487(6) 0.3711(5) 0.079(3) Uani 1.00 1 d .
C(37) C 0.6838(6) 0.3066(5) 0.3206(4) 0.058(2) Uani 1.00 1 d .
C(38) C 0.7368(10) 0.2602(6) 0.3395(5) 0.097(4) Uani 1.00 1 d .
C(39) C 0.7444(8) 0.2512(5) 0.4020(4) 0.079(3) Uani 1.00 1 d .
C(40) C 0.5933(4) 0.2474(3) 0.5330(3) 0.0379(14) Uani 1.00 1 d .
C(41) C 0.5554(6) 0.1919(4) 0.4746(4) 0.054(2) Uani 1.00 1 d .
C(42) C 0.4778(7) 0.1569(5) 0.4769(4) 0.067(2) Uani 1.00 1 d .
C(43) C 0.4338(5) 0.1752(5) 0.5330(4) 0.057(2) Uani 1.00 1 d .
C(44) C 0.4730(5) 0.2287(4) 0.5886(3) 0.0443(16) Uani 1.00 1 d .
C(45) C 0.5526(4) 0.2657(3) 0.5905(3) 0.0368(14) Uani 1.00 1 d .
C(46) C 0.8900(4) 0.1738(3) 0.6433(3) 0.0359(14) Uani 1.00 1 d .
C(47) C 0.9134(5) 0.1130(4) 0.5960(3) 0.0428(16) Uani 1.00 1 d .
C(48) C 0.9972(5) 0.0862(4) 0.6106(4) 0.055(2) Uani 1.00 1 d .
C(49) C 1.0563(5) 0.1191(4) 0.6697(4) 0.055(2) Uani 1.00 1 d .
C(50) C 1.0335(5) 0.1799(4) 0.7170(4) 0.0475(17) Uani 1.00 1 d .
C(51) C 0.9508(4) 0.2070(3) 0.7044(3) 0.0370(14) Uani 1.00 1 d .
C(52) C 0.7588(5) 0.0642(4) 0.7030(3) 0.0410(15) Uani 1.00 1 d .
C(53) C 0.7259(5) -0.0021(4) 0.6579(4) 0.0493(18) Uani 1.00 1 d .
C(54) C 0.7732(6) -0.0608(5) 0.6595(5) 0.062(2) Uani 1.00 1 d .
C(55) C 0.8524(7) -0.0529(5) 0.7036(6) 0.078(3) Uani 1.00 1 d .
C(56) C 0.8872(6) 0.0114(6) 0.7481(6) 0.072(2) Uani 1.00 1 d .
C(57) C 0.8401(5) 0.0701(4) 0.7463(4) 0.0481(18) Uani 1.00 1 d .
C(58) C 0.4773(4) 0.1554(4) 0.8145(3) 0.0403(15) Uani 1.00 1 d .
C(59) C 0.4041(4) 0.1599(4) 0.7669(3) 0.0408(15) Uani 1.00 1 d .
C(60) C 0.3271(4) 0.1903(4) 0.7907(4) 0.0459(17) Uani 1.00 1 d .
C(61) C 0.3191(5) 0.2145(4) 0.8588(4) 0.0516(19) Uani 1.00 1 d .
C(62) C 0.3922(5) 0.2084(4) 0.9041(4) 0.0490(18) Uani 1.00 1 d .
C(63) C 0.4718(5) 0.1805(4) 0.8843(3) 0.0450(17) Uani 1.00 1 d .
C(64) C 0.5638(5) 0.0247(4) 0.7739(3) 0.0416(16) Uani 1.00 1 d .
C(65) C 0.4784(5) -0.0088(4) 0.7420(3) 0.0483(17) Uani 1.00 1 d .
C(66) C 0.4712(6) -0.0810(4) 0.7244(4) 0.057(2) Uani 1.00 1 d .
C(67) C 0.5438(7) -0.1210(4) 0.7356(4) 0.060(2) Uani 1.00 1 d .
C(68) C 0.6241(6) -0.0853(4) 0.7682(4) 0.055(2) Uani 1.00 1 d .
C(69) C 0.6366(5) -0.0143(4) 0.7864(4) 0.0490(18) Uani 1.00 1 d .
C(70) C 0.7048(7) 0.5725(4) 0.6875(4) 0.058(2) Uani 1.00 1 d .
C(71) C 0.7925(7) 0.6042(4) 0.7031(4) 0.062(2) Uani 1.00 1 d .
C(72) C 0.8041(8) 0.6679(5) 0.6971(5) 0.069(2) Uani 1.00 1 d .
C(73) C 0.7371(10) 0.7047(5) 0.6772(6) 0.091(3) Uani 1.00 1 d .
C(74) C 0.6518(11) 0.6731(5) 0.6638(7) 0.101(4) Uani 1.00 1 d .
C(75) C 0.6344(9) 0.6073(5) 0.6655(6) 0.089(3) Uani 1.00 1 d .
C(76) C 0.5653(6) 0.4725(4) 0.6802(4) 0.057(2) Uani 1.00 1 d .
C(77) C 0.5155(7) 0.5043(7) 0.7323(4) 0.081(3) Uani 1.00 1 d .
C(78) C 0.4228(8) 0.4897(7) 0.7213(5) 0.087(3) Uani 1.00 1 d .
C(79) C 0.3760(7) 0.4462(7) 0.6594(6) 0.080(3) Uani 1.00 1 d .
C(80) C 0.4255(7) 0.4166(6) 0.6109(6) 0.077(3) Uani 1.00 1 d .
C(81) C 0.5185(6) 0.4279(5) 0.6185(4) 0.060(2) Uani 1.00 1 d .
C(82) C 0.6147(5) 0.4101(4) 0.8237(3) 0.0477(17) Uani 1.00 1 d .
C(83) C 0.5520(4) 0.3534(4) 0.7920(3) 0.0467(17) Uani 1.00 1 d .
C(84) C 0.4691(6) 0.3509(5) 0.8154(5) 0.063(2) Uani 1.00 1 d .
C(85) C 0.4521(6) 0.4081(6) 0.8733(5) 0.070(2) Uani 1.00 1 d .
C(86) C 0.5136(6) 0.4618(5) 0.9040(5) 0.068(2) Uani 1.00 1 d .
C(87) C 0.5953(6) 0.4660(5) 0.8798(3) 0.057(2) Uani 1.00 1 d .
C(88) C 0.7125(5) 0.3603(4) 0.9555(3) 0.0476(17) Uani 1.00 1 d .
C(89) C 0.6292(5) 0.3270(5) 0.9489(4) 0.0534(19) Uani 1.00 1 d .
C(90) C 0.5827(6) 0.3425(5) 1.0029(4) 0.062(2) Uani 1.00 1 d .
C(91) C 0.6192(8) 0.3918(5) 1.0656(4) 0.077(3) Uani 1.00 1 d .
C(92) C 0.6997(8) 0.4260(5) 1.0728(4) 0.074(2) Uani 1.00 1 d .
C(93) C 0.7491(7) 0.4113(5) 1.0185(4) 0.064(2) Uani 1.00 1 d .
C(94) C 0.8488(5) 0.2658(5) 1.0324(3) 0.056(2) Uani 1.00 1 d .
C(95) C 0.7717(6) 0.2623(6) 1.0602(4) 0.068(2) Uani 1.00 1 d .
C(96) C 0.7758(7) 0.2927(6) 1.1309(4) 0.075(3) Uani 1.00 1 d .
C(97) C 0.8515(7) 0.3282(6) 1.1741(4) 0.082(3) Uani 1.00 1 d .
C(98) C 0.9265(7) 0.3324(6) 1.1439(4) 0.073(2) Uani 1.00 1 d .
C(99) C 0.9273(6) 0.3023(5) 1.0751(4) 0.066(2) Uani 1.00 1 d .
C(100) C 0.9365(5) 0.1729(5) 0.9291(4) 0.0516(19) Uani 1.00 1 d .
C(101) C 1.0165(7) 0.1853(5) 0.9116(7) 0.083(3) Uani 1.00 1 d .
C(102) C 1.0763(7) 0.1361(6) 0.9011(8) 0.092(4) Uani 1.00 1 d .
C(103) C 1.0671(6) 0.0728(6) 0.9143(6) 0.070(2) Uani 1.00 1 d .
C(104) C 0.9957(17) 0.0791(11) 0.9503(10) 0.066(5) Uani 0.50 1 d P
C(105) C 0.9267(12) 0.1262(11) 0.9600(11) 0.052(4) Uani 0.50 1 d P
C(106) C 0.9775(11) 0.0472(10) 0.9086(11) 0.049(3) Uani 0.50 1 d P
C(107) C 0.9153(13) 0.0939(11) 0.9171(10) 0.053(4) Uani 0.50 1 d P
C(108) C 0.8720(12) -0.1400(8) 0.5129(9) 0.124(5) Uani 1.00 1 d .
C(109) C 0.3375(10) 0.2938(5) 0.1312(10) 0.176(10) Uani 1.00 1 d .
C(110) C -0.0338(15) 0.140(3) 0.164(2) 0.13(3) Uani 0.25 1 d P
C(111) C -0.061(3) 0.1527(14) 0.1961(19) 0.11(2) Uani 0.25 1 d P
H(1) H 0.7534 0.1735 0.5053 0.043 Uiso 1.00 1 c R
H(2) H 0.8398 0.2287 0.5329 0.043 Uiso 1.00 1 c R
H(3) H 0.6391 0.1519 0.5938 0.043 Uiso 1.00 1 c R
H(4) H 0.7169 0.0966 0.5839 0.043 Uiso 1.00 1 c R
H(5) H 0.5595 0.0722 0.6680 0.041 Uiso 1.00 1 c R
H(6) H 0.5411 0.1544 0.6927 0.041 Uiso 1.00 1 c R
H(7) H 0.7940 0.5143 0.7934 0.059 Uiso 1.00 1 c R
H(8) H 0.6935 0.5288 0.8099 0.059 Uiso 1.00 1 c R
H(9) H 0.7917 0.4604 0.9107 0.052 Uiso 1.00 1 c R
H(10) H 0.8660 0.4232 0.8643 0.052 Uiso 1.00 1 c R
H(11) H 0.9121 0.3454 0.9639 0.057 Uiso 1.00 1 c R
H(12) H 0.9256 0.2965 0.8881 0.057 Uiso 1.00 1 c R
H(13) H 0.8696 0.5723 0.3847 0.092 Uiso 1.00 1 c R
H(14) H 0.9501 0.4950 0.3126 0.085 Uiso 1.00 1 c R
H(15) H 0.9988 0.3947 0.3335 0.082 Uiso 1.00 1 c R
H(16) H 0.7395 0.5520 0.4787 0.106 Uiso 1.00 1 c R
H(17) H 0.8172 0.6132 0.4980 0.106 Uiso 1.00 1 c R
H(18) H 0.8189 0.5622 0.5424 0.106 Uiso 1.00 1 c R
H(19) H 1.0247 0.3526 0.4640 0.097 Uiso 1.00 1 c R
H(20) H 0.9755 0.3069 0.3886 0.097 Uiso 1.00 1 c R
H(21) H 0.9203 0.3267 0.4513 0.097 Uiso 1.00 1 c R
H(22) H 0.7017 -0.0915 1.0504 0.093 Uiso 1.00 1 c R
H(23) H 0.6073 -0.0471 1.1296 0.099 Uiso 1.00 1 c R
H(24) H 0.5293 0.0520 1.1325 0.095 Uiso 1.00 1 c R
H(25) H 0.7256 -0.0686 0.9171 0.094 Uiso 1.00 1 c R
H(26) H 0.8033 -0.0639 0.9803 0.094 Uiso 1.00 1 c R
H(27) H 0.7876 0.0023 0.9555 0.094 Uiso 1.00 1 c R
H(28) H 0.5788 0.1823 1.0962 0.082 Uiso 1.00 1 c R
H(29) H 0.4821 0.1403 1.0763 0.082 Uiso 1.00 1 c R
H(30) H 0.5339 0.1474 1.0173 0.082 Uiso 1.00 1 c R
H(31) H 1.2194 0.4204 0.8390 0.109 Uiso 1.00 1 c R
H(32) H 1.2903 0.3522 0.7520 0.122 Uiso 1.00 1 c R
H(33) H 1.2084 0.2914 0.6409 0.096 Uiso 1.00 1 c R
H(34) H 1.0501 0.5048 0.8363 0.107 Uiso 1.00 1 c R
H(35) H 1.0779 0.4584 0.8841 0.107 Uiso 1.00 1 c R
H(36) H 0.9841 0.4405 0.8319 0.107 Uiso 1.00 1 c R
H(37) H 1.0084 0.2450 0.5936 0.086 Uiso 1.00 1 c R
H(38) H 1.0709 0.2842 0.5602 0.086 Uiso 1.00 1 c R
H(39) H 0.9810 0.3183 0.5856 0.086 Uiso 1.00 1 c R
H(40) H 0.6169 0.3735 0.4681 0.091 Uiso 1.00 1 c R
H(41) H 0.6769 0.3097 0.2759 0.069 Uiso 1.00 1 c R
H(42) H 0.7830 0.2176 0.4119 0.095 Uiso 1.00 1 c R
H(43) H 0.5825 0.1786 0.4344 0.065 Uiso 1.00 1 c R
H(44) H 0.3788 0.1514 0.5324 0.068 Uiso 1.00 1 c R
H(45) H 0.5784 0.3028 0.6308 0.044 Uiso 1.00 1 c R
H(46) H 0.8733 0.0900 0.5545 0.051 Uiso 1.00 1 c R
H(47) H 1.0133 0.0443 0.5787 0.067 Uiso 1.00 1 c R
H(48) H 1.0746 0.2029 0.7581 0.057 Uiso 1.00 1 c R
H(49) H 0.9350 0.2484 0.7372 0.044 Uiso 1.00 1 c R
H(50) H 0.6715 -0.0073 0.6261 0.059 Uiso 1.00 1 c R
H(51) H 0.7501 -0.1062 0.6300 0.075 Uiso 1.00 1 c R
H(52) H 0.8845 -0.0931 0.7035 0.093 Uiso 1.00 1 c R
H(53) H 0.9419 0.0159 0.7793 0.087 Uiso 1.00 1 c R
H(54) H 0.8645 0.1153 0.7756 0.058 Uiso 1.00 1 c R
H(55) H 0.4065 0.1427 0.7192 0.049 Uiso 1.00 1 c R
H(56) H 0.2656 0.2346 0.8738 0.062 Uiso 1.00 1 c R
H(57) H 0.5216 0.1786 0.9175 0.054 Uiso 1.00 1 c R
H(58) H 0.4280 0.0167 0.7329 0.058 Uiso 1.00 1 c R
H(59) H 0.5373 -0.1706 0.7212 0.072 Uiso 1.00 1 c R
H(60) H 0.6945 0.0084 0.8075 0.059 Uiso 1.00 1 c R
H(61) H 0.8428 0.5814 0.7176 0.074 Uiso 1.00 1 c R
H(62) H 0.7482 0.7490 0.6728 0.109 Uiso 1.00 1 c R
H(63) H 0.5747 0.5860 0.6518 0.107 Uiso 1.00 1 c R
H(64) H 0.5451 0.5358 0.7751 0.097 Uiso 1.00 1 c R
H(65) H 0.3122 0.4377 0.6519 0.095 Uiso 1.00 1 c R
H(66) H 0.5498 0.4053 0.5818 0.072 Uiso 1.00 1 c R
H(67) H 0.5652 0.3158 0.7539 0.056 Uiso 1.00 1 c R
H(68) H 0.4259 0.3124 0.7934 0.075 Uiso 1.00 1 c R
H(69) H 0.3967 0.4079 0.8901 0.084 Uiso 1.00 1 c R
H(70) H 0.5017 0.4984 0.9433 0.082 Uiso 1.00 1 c R
H(71) H 0.6366 0.5058 0.9010 0.069 Uiso 1.00 1 c R
H(72) H 0.6038 0.2929 0.9063 0.064 Uiso 1.00 1 c R
H(73) H 0.5253 0.3193 0.9974 0.075 Uiso 1.00 1 c R
H(74) H 0.5876 0.4016 1.1033 0.093 Uiso 1.00 1 c R
H(75) H 0.7235 0.4606 1.1155 0.088 Uiso 1.00 1 c R
H(76) H 0.8060 0.4353 1.0242 0.077 Uiso 1.00 1 c R
H(77) H 0.7171 0.2396 1.0316 0.081 Uiso 1.00 1 c R
H(78) H 0.8527 0.3489 1.2222 0.098 Uiso 1.00 1 c R
H(79) H 0.9804 0.3060 1.0567 0.079 Uiso 1.00 1 c R
H(80) H 1.0301 0.2291 0.9068 0.099 Uiso 1.00 1 c R
H(81) H 0.8734 -0.1471 0.4640 0.149 Uiso 1.00 1 c R
H(82) H 0.8423 -0.0960 0.5323 0.149 Uiso 1.00 1 c R
H(83) H 0.3066 0.3303 0.1631 0.211 Uiso 1.00 1 c R
H(84) H 0.3110 0.2914 0.0841 0.211 Uiso 1.00 1 c R

loop_
_atom_site_aniso_label
_atom_site_aniso_U_11
_atom_site_aniso_U_22
_atom_site_aniso_U_33
_atom_site_aniso_U_12
_atom_site_aniso_U_13
_atom_site_aniso_U_23
Pd(1) 0.0363(2) 0.0374(2) 0.0258(2) 0.0022(2) 0.0020(2) 0.0111(2)
Pd(2) 0.0345(2) 0.0381(2) 0.0216(2) 0.0040(2) 0.0051(2) 0.0101(2)
Pd(3) 0.0319(2) 0.0436(3) 0.0211(2) 0.0024(2) 0.00495(19) 0.0121(2)
Pd(4) 0.0330(2) 0.0544(3) 0.0270(2) 0.0029(2) 0.0057(2) 0.0193(2)
Cl(1) 0.139(3) 0.100(2) 0.153(3) 0.037(2) 0.092(2) 0.044(2)
Cl(2) 0.146(3) 0.126(3) 0.107(2) 0.028(2) 0.047(2) 0.038(2)
Cl(3) 0.201(5) 0.154(4) 0.180(5) 0.012(4) 0.064(4) 0.098(4)
Cl(4) 0.215(6) 0.155(4) 0.151(4) -0.047(4) 0.079(4) -0.004(3)
Cl(5) 0.324(19) 0.155(9) 0.131(8) 0.058(10) 0.026(10) 0.079(7)
Cl(6) 0.138(15) 0.21(2) 0.098(12) -0.038(15) -0.008(11) 0.004(13)
Cl(7) 0.17(2) 0.106(13) 0.33(3) 0.019(13) 0.14(2) 0.034(18)
P(1) 0.0356(8) 0.0398(9) 0.0236(7) 0.0030(7) 0.0034(6) 0.0121(6)
P(2) 0.0307(8) 0.0394(8) 0.0260(7) 0.0025(6) 0.0054(6) 0.0135(6)
P(3) 0.0309(8) 0.0434(9) 0.0273(8) 0.0043(7) 0.0061(6) 0.0158(7)
P(4) 0.0326(8) 0.0483(10) 0.0308(8) 0.0036(7) 0.0078(6) 0.0184(7)
P(5) 0.0525(11) 0.0456(10) 0.0319(9) 0.0132(8) 0.0020(8) 0.0093(8)
P(6) 0.0410(9) 0.0425(9) 0.0255(8) 0.0047(7) 0.0029(7) 0.0056(7)
P(7) 0.0381(9) 0.0506(10) 0.0238(8) -0.0028(7) 0.0013(6) 0.0107(7)
P(8) 0.0363(9) 0.0701(13) 0.0350(9) 0.0002(8) 0.0029(7) 0.0284(9)
P(9) 0.0488(11) 0.0544(12) 0.0409(10) -0.0017(9) 0.0065(8) 0.0046(9)
P(10) 0.0582(14) 0.0624(15) 0.0696(16) -0.0130(11) 0.0094(12) 0.0060(12)
F(1) 0.168(8) 0.222(9) 0.104(5) 0.122(7) 0.059(5) 0.124(6)
F(2) 0.154(7) 0.199(8) 0.114(6) 0.104(6) 0.094(5) 0.106(6)
F(3) 0.129(6) 0.144(6) 0.056(3) -0.088(5) 0.027(3) -0.025(3)
F(4) 0.049(2) 0.088(3) 0.045(2) -0.005(2) 0.021(2) 0.012(2)
F(5) 0.039(2) 0.097(3) 0.058(3) 0.026(2) 0.004(2) 0.007(2)
F(6) 0.069(3) 0.097(4) 0.048(2) 0.027(2) 0.032(2) 0.027(2)
F(7) 0.076(3) 0.065(3) 0.071(3) -0.021(2) 0.008(2) 0.017(2)
F(8) 0.085(4) 0.070(3) 0.077(3) 0.028(3) 0.022(3) 0.040(3)
F(9) 0.122(6) 0.069(3) 0.130(6) -0.002(3) 0.034(4) 0.046(4)
F(10) 0.173(9) 0.075(4) 0.265(13) 0.021(5) -0.078(8) 0.081(6)
F(11) 0.088(5) 0.273(11) 0.066(4) 0.089(6) 0.032(3) 0.051(5)
F(12) 0.054(3) 0.101(5) 0.123(6) 0.006(3) -0.006(3) -0.010(4)
F(13) 0.100(4) 0.158(6) 0.033(2) -0.038(4) 0.022(2) 0.012(3)
F(14) 0.090(4) 0.156(6) 0.043(3) -0.044(4) -0.021(3) 0.029(3)
F(15) 0.095(5) 0.095(5) 0.352(16) 0.027(4) 0.118(8) 0.085(7)
F(16) 0.096(8) 0.073(7) 0.094(8) 0.033(6) 0.039(7) 0.060(6)
F(17) 0.063(6) 0.070(6) 0.113(10) 0.009(5) 0.012(6) 0.053(7)
F(21) 0.103(4) 0.056(3) 0.068(3) 0.004(3) 0.009(3) 0.006(2)
F(22) 0.092(4) 0.070(3) 0.045(2) 0.003(2) 0.022(2) 0.007(2)
F(23) 0.048(3) 0.108(4) 0.074(3) -0.010(3) -0.000(2) 0.015(3)
F(24) 0.081(3) 0.086(3) 0.051(3) -0.006(3) 0.016(2) 0.015(2)
F(25) 0.047(2) 0.104(4) 0.073(3) -0.011(2) 0.003(2) 0.002(3)
F(26) 0.095(4) 0.054(3) 0.067(3) 0.004(2) 0.017(3) 0.005(2)
F(31) 0.142(6) 0.071(3) 0.062(3) -0.038(3) 0.006(3) 0.007(3)
F(32) 0.195(12) 0.153(9) 0.156(10) 0.071(9) -0.060(9) -0.021(8)
F(33) 0.120(7) 0.45(2) 0.062(4) -0.156(11) 0.021(4) 0.026(8)
F(34) 0.088(4) 0.078(4) 0.079(4) -0.008(3) -0.024(3) 0.004(3)
F(35) 0.42(2) 0.062(4) 0.082(5) -0.046(7) -0.087(8) 0.019(4)
F(36) 0.095(6) 0.311(18) 0.178(11) 0.079(9) 0.047(7) 0.069(11)
N(1) 0.049(3) 0.058(4) 0.043(3) -0.019(3) -0.002(2) 0.022(3)
N(2) 0.058(4) 0.058(4) 0.033(3) 0.008(3) -0.012(2) 0.011(3)
N(3) 0.043(3) 0.064(4) 0.061(4) -0.014(3) -0.010(3) 0.035(3)
C(1) 0.041(3) 0.042(3) 0.048(4) -0.005(3) -0.004(3) 0.020(3)
C(2) 0.052(4) 0.046(3) 0.034(3) 0.000(3) 0.000(3) 0.020(3)
C(3) 0.036(3) 0.065(4) 0.043(4) 0.005(3) 0.008(3) 0.027(3)
C(4) 0.040(3) 0.042(3) 0.025(3) 0.006(2) 0.003(2) 0.011(2)
C(5) 0.032(3) 0.050(3) 0.025(3) -0.001(2) 0.004(2) 0.015(2)
C(6) 0.024(2) 0.046(3) 0.034(3) -0.001(2) 0.004(2) 0.018(2)
C(7) 0.061(4) 0.048(4) 0.035(3) 0.018(3) 0.004(3) 0.010(3)
C(8) 0.038(3) 0.057(4) 0.035(3) -0.002(3) 0.000(2) 0.016(3)
C(9) 0.049(4) 0.062(4) 0.030(3) -0.007(3) -0.002(3) 0.018(3)
C(10) 0.051(4) 0.060(4) 0.039(4) -0.015(3) -0.010(3) 0.026(3)
C(11) 0.059(5) 0.074(6) 0.064(5) -0.000(4) 0.006(4) 0.040(5)
C(12) 0.085(7) 0.083(7) 0.090(7) -0.002(5) 0.011(6) 0.067(6)
C(13) 0.073(6) 0.097(7) 0.053(5) -0.018(5) 0.006(4) 0.043(5)
C(14) 0.072(6) 0.090(7) 0.043(4) -0.021(5) 0.003(4) 0.024(4)
C(15) 0.057(4) 0.059(4) 0.042(4) -0.009(4) -0.006(3) 0.022(3)
C(16) 0.084(7) 0.109(9) 0.101(9) 0.033(6) 0.028(6) 0.067(7)
C(17) 0.118(9) 0.070(6) 0.061(6) 0.023(6) 0.032(6) 0.023(5)
C(18) 0.061(5) 0.063(5) 0.035(3) -0.013(4) 0.002(3) 0.028(3)
C(19) 0.071(5) 0.065(5) 0.043(4) -0.017(4) 0.010(4) 0.021(4)
C(20) 0.110(8) 0.075(6) 0.061(6) -0.007(6) 0.025(5) 0.035(5)
C(21) 0.128(10) 0.069(6) 0.071(6) -0.010(6) 0.041(6) 0.038(5)
C(22) 0.082(7) 0.104(8) 0.059(5) -0.026(6) 0.026(5) 0.031(5)
C(23) 0.060(5) 0.078(6) 0.042(4) -0.015(4) 0.005(3) 0.025(4)
C(24) 0.098(8) 0.091(7) 0.060(6) 0.008(6) 0.012(5) 0.043(5)
C(25) 0.066(5) 0.091(7) 0.061(5) 0.007(5) 0.028(4) 0.037(5)
C(26) 0.044(4) 0.070(5) 0.071(6) -0.006(4) -0.008(4) 0.043(5)
C(27) 0.055(5) 0.086(7) 0.098(8) -0.030(5) -0.041(5) 0.054(6)
C(28) 0.045(5) 0.117(10) 0.113(10) -0.013(6) -0.015(6) 0.055(8)
C(29) 0.030(4) 0.135(11) 0.166(13) -0.020(6) -0.028(6) 0.106(11)
C(30) 0.042(4) 0.094(7) 0.126(9) -0.001(4) 0.004(5) 0.069(7)
C(31) 0.045(4) 0.069(5) 0.076(6) -0.003(4) -0.006(4) 0.051(5)
C(32) 0.076(7) 0.088(8) 0.086(8) -0.016(6) -0.023(6) 0.025(6)
C(33) 0.052(5) 0.096(7) 0.082(7) 0.001(5) 0.015(4) 0.050(6)
C(34) 0.036(3) 0.047(3) 0.026(3) -0.002(2) 0.004(2) 0.013(2)
C(35) 0.075(6) 0.128(9) 0.052(5) 0.058(6) 0.030(4) 0.057(5)
C(36) 0.076(6) 0.117(8) 0.072(6) 0.041(6) 0.017(5) 0.068(6)
C(37) 0.074(5) 0.079(5) 0.028(3) 0.007(4) 0.010(3) 0.028(3)
C(38) 0.159(12) 0.102(8) 0.051(5) 0.058(8) 0.061(7) 0.034(6)
C(39) 0.120(9) 0.094(7) 0.039(4) 0.065(6) 0.038(5) 0.032(4)
C(40) 0.036(3) 0.047(3) 0.031(3) 0.003(2) 0.002(2) 0.015(3)
C(41) 0.063(5) 0.060(5) 0.033(3) -0.016(4) 0.012(3) 0.006(3)
C(42) 0.072(6) 0.072(6) 0.046(4) -0.036(5) 0.007(4) 0.007(4)
C(43) 0.048(4) 0.072(5) 0.045(4) -0.018(4) 0.011(3) 0.013(4)
C(44) 0.040(3) 0.060(4) 0.034(3) 0.004(3) 0.011(3) 0.014(3)
C(45) 0.032(3) 0.046(3) 0.033(3) 0.003(2) 0.004(2) 0.014(3)
C(46) 0.034(3) 0.040(3) 0.040(3) 0.003(2) 0.007(2) 0.021(3)
C(47) 0.042(3) 0.048(4) 0.040(3) 0.015(3) 0.014(3) 0.013(3)
C(48) 0.045(4) 0.060(5) 0.066(5) 0.014(3) 0.016(4) 0.022(4)
C(49) 0.040(4) 0.065(5) 0.068(5) 0.008(3) 0.008(3) 0.034(4)
C(50) 0.037(3) 0.054(4) 0.052(4) 0.003(3) -0.001(3) 0.024(3)
C(51) 0.033(3) 0.048(3) 0.032(3) 0.004(2) 0.005(2) 0.016(3)
C(52) 0.042(3) 0.051(4) 0.039(3) 0.011(3) 0.014(3) 0.023(3)
C(53) 0.050(4) 0.053(4) 0.049(4) 0.008(3) 0.018(3) 0.017(3)
C(54) 0.064(5) 0.054(5) 0.078(6) 0.014(4) 0.020(4) 0.033(4)
C(55) 0.061(5) 0.066(6) 0.131(10) 0.034(5) 0.032(6) 0.058(6)
C(56) 0.045(4) 0.092(7) 0.096(7) 0.008(4) 0.000(4) 0.059(6)
C(57) 0.040(3) 0.061(4) 0.057(4) 0.008(3) 0.010(3) 0.037(4)
C(58) 0.030(3) 0.054(4) 0.040(3) 0.002(3) 0.009(2) 0.018(3)
C(59) 0.032(3) 0.053(4) 0.036(3) -0.001(3) 0.004(2) 0.013(3)
C(60) 0.031(3) 0.058(4) 0.043(4) 0.001(3) 0.007(3) 0.008(3)
C(61) 0.035(3) 0.059(4) 0.056(4) 0.005(3) 0.019(3) 0.008(3)
C(62) 0.056(4) 0.055(4) 0.038(3) 0.009(3) 0.021(3) 0.012(3)
C(63) 0.038(3) 0.067(4) 0.033(3) -0.001(3) 0.009(2) 0.020(3)
C(64) 0.048(4) 0.050(4) 0.039(3) 0.010(3) 0.018(3) 0.025(3)
C(65) 0.048(4) 0.062(4) 0.038(3) 0.001(3) 0.012(3) 0.018(3)
C(66) 0.072(5) 0.061(5) 0.041(4) -0.008(4) 0.015(4) 0.018(3)
C(67) 0.082(6) 0.050(4) 0.058(5) 0.007(4) 0.029(4) 0.025(4)
C(68) 0.070(5) 0.055(4) 0.052(4) 0.015(4) 0.020(4) 0.031(4)
C(69) 0.049(4) 0.069(5) 0.042(4) 0.015(3) 0.016(3) 0.030(3)
C(70) 0.077(6) 0.046(4) 0.044(4) 0.011(4) 0.002(4) 0.012(3)
C(71) 0.084(6) 0.052(4) 0.053(5) 0.019(4) 0.014(4) 0.022(4)
C(72) 0.092(7) 0.053(5) 0.057(5) -0.005(5) 0.004(5) 0.016(4)
C(73) 0.126(11) 0.044(5) 0.093(8) 0.003(6) -0.015(7) 0.025(5)
C(74) 0.135(12) 0.048(5) 0.101(9) 0.009(6) -0.035(8) 0.022(5)
C(75) 0.103(8) 0.054(5) 0.100(8) 0.015(5) -0.031(6) 0.032(5)
C(76) 0.063(5) 0.068(5) 0.047(4) 0.028(4) 0.019(3) 0.026(4)
C(77) 0.061(5) 0.136(10) 0.038(4) 0.038(6) 0.005(4) 0.019(5)
C(78) 0.078(7) 0.130(10) 0.062(6) 0.047(7) 0.038(5) 0.034(6)
C(79) 0.052(5) 0.118(9) 0.083(7) 0.014(5) 0.016(5) 0.051(7)
C(80) 0.051(5) 0.090(7) 0.078(7) 0.016(5) -0.005(5) 0.019(6)
C(81) 0.049(4) 0.068(5) 0.057(5) 0.010(4) 0.005(4) 0.016(4)
C(82) 0.049(4) 0.059(4) 0.029(3) 0.010(3) 0.006(3) 0.008(3)
C(83) 0.031(3) 0.066(5) 0.036(3) 0.004(3) 0.003(2) 0.010(3)
C(84) 0.045(4) 0.077(6) 0.065(5) 0.010(4) 0.009(4) 0.022(4)
C(85) 0.049(5) 0.105(8) 0.054(5) 0.015(5) 0.022(4) 0.020(5)
C(86) 0.060(5) 0.084(6) 0.049(5) 0.017(5) 0.017(4) 0.003(4)
C(87) 0.062(5) 0.070(5) 0.029(3) 0.013(4) 0.006(3) 0.003(3)
C(88) 0.057(4) 0.050(4) 0.031(3) -0.003(3) 0.008(3) 0.009(3)
C(89) 0.046(4) 0.073(5) 0.040(4) -0.006(3) 0.010(3) 0.017(4)
C(90) 0.068(5) 0.064(5) 0.055(5) 0.004(4) 0.032(4) 0.010(4)
C(91) 0.116(9) 0.077(6) 0.037(4) 0.004(6) 0.036(5) 0.008(4)
C(92) 0.093(7) 0.077(6) 0.041(4) -0.012(5) 0.025(4) 0.001(4)
C(93) 0.078(6) 0.073(6) 0.033(4) -0.016(4) 0.014(4) 0.007(4)
C(94) 0.048(4) 0.091(6) 0.028(3) -0.012(4) -0.009(3) 0.028(4)
C(95) 0.055(5) 0.111(8) 0.034(4) -0.018(5) 0.002(3) 0.023(4)
C(96) 0.079(6) 0.107(8) 0.035(4) -0.026(6) 0.009(4) 0.019(5)
C(97) 0.089(7) 0.126(9) 0.027(4) -0.042(6) -0.006(4) 0.027(5)
C(98) 0.066(6) 0.110(8) 0.041(4) -0.025(5) -0.007(4) 0.031(5)
C(99) 0.065(5) 0.099(7) 0.039(4) -0.008(5) 0.000(4) 0.034(4)
C(100) 0.034(3) 0.085(5) 0.041(4) 0.007(3) -0.003(3) 0.032(4)
C(101) 0.063(6) 0.046(5) 0.140(11) 0.002(4) 0.043(6) 0.019(6)
C(102) 0.053(5) 0.071(6) 0.153(12) 0.000(5) 0.041(7) 0.029(7)
C(103) 0.044(4) 0.088(7) 0.091(7) 0.011(4) 0.013(4) 0.046(6)
C(104) 0.100(16) 0.063(12) 0.040(9) 0.010(11) -0.006(10) 0.033(9)
C(105) 0.052(9) 0.072(12) 0.060(11) 0.025(9) 0.027(9) 0.049(10)
C(106) 0.038(8) 0.059(10) 0.063(11) 0.002(7) -0.000(8) 0.041(9)
C(107) 0.058(10) 0.068(12) 0.051(10) 0.013(9) 0.022(9) 0.037(9)
C(108) 0.153(15) 0.127(12) 0.121(12) 0.064(11) 0.059(11) 0.063(10)
C(109) 0.160(16) 0.060(7) 0.26(2) -0.021(8) 0.132(16) -0.058(11)
C(110) 0.06(2) 0.11(4) 0.20(8) 0.04(3) -0.01(4) 0.04(5)
C(111) 0.13(5) 0.07(3) 0.07(3) 0.05(3) -0.03(3) -0.03(2)

loop_
_atom_type_symbol
_atom_type_description
_atom_type_scat_dispersion_real
_atom_type_scat_dispersion_imag
_atom_type_scat_source
C C 0.003 0.002
;
International Tables for Crystallography
(1992, Vol. C, Tables 4.2.6.8 and 6.1.1.4)
;
H H 0.000 0.000
;
International Tables for Crystallography
(1992, Vol. C, Table 6.1.1.4)
;
Cl Cl 0.148 0.159
;
International Tables for Crystallography
(1992, Vol. C, Tables 4.2.6.8 and 6.1.1.4)
;
F F 0.017 0.010
;
International Tables for Crystallography
(1992, Vol. C, Tables 4.2.6.8 and 6.1.1.4)
;
N N 0.006 0.003
;
International Tables for Crystallography
(1992, Vol. C, Tables 4.2.6.8 and 6.1.1.4)
;
P P 0.102 0.094
;
International Tables for Crystallography
(1992, Vol. C, Tables 4.2.6.8 and 6.1.1.4)
;
Pd Pd -0.999 1.007
;
International Tables for Crystallography
(1992, Vol. C, Tables 4.2.6.8 and 6.1.1.4)
;

loop_
_geom_angle_atom_site_label_1
_geom_angle_atom_site_label_2
_geom_angle_atom_site_label_3
_geom_angle
_geom_angle_publ_flag
_geom_angle_site_symmetry_1
Pd(2) Pd(1) P(1) 82.27(5) yes .
Pd(2) Pd(1) P(5) 90.46(6) yes .
Pd(2) Pd(1) C(1) 154.0(2) yes .
Pd(2) Pd(1) C(2) 54.8(2) yes .
P(1) Pd(1) P(5) 125.50(7) yes .
P(1) Pd(1) C(1) 97.28(19) yes .
P(1) Pd(1) C(2) 111.9(2) yes .
P(5) Pd(1) C(1) 110.2(2) yes .
P(5) Pd(1) C(2) 106.8(2) yes .
C(1) Pd(1) C(2) 102.6(3) yes .
Pd(1) Pd(2) Pd(3) 175.30(2) yes .
Pd(1) Pd(2) P(2) 94.42(5) yes .
Pd(1) Pd(2) P(6) 93.67(6) yes .
Pd(1) Pd(2) C(2) 46.29(19) yes .
Pd(3) Pd(2) P(2) 86.60(5) yes .
Pd(3) Pd(2) P(6) 85.05(5) yes .
Pd(3) Pd(2) C(2) 138.30(19) yes .
P(2) Pd(2) P(6) 171.15(8) yes .
P(2) Pd(2) C(2) 93.11(17) yes .
P(6) Pd(2) C(2) 95.09(17) yes .
Pd(2) Pd(3) Pd(4) 178.61(2) yes .
Pd(2) Pd(3) P(3) 93.65(5) yes .
Pd(2) Pd(3) P(7) 91.31(6) yes .
Pd(4) Pd(3) P(3) 87.73(5) yes .
Pd(4) Pd(3) P(7) 87.32(6) yes .
P(3) Pd(3) P(7) 173.43(7) yes .
Pd(3) Pd(4) P(4) 83.36(5) yes .
Pd(3) Pd(4) P(8) 83.88(6) yes .
Pd(3) Pd(4) C(3) 176.3(2) yes .
P(4) Pd(4) P(8) 166.92(8) yes .
P(4) Pd(4) C(3) 93.9(2) yes .
P(8) Pd(4) C(3) 99.0(2) yes .
C(110) Cl(5) C(111) 28(2) yes .
C(110) Cl(7) C(111) 23.5(19) yes .
Pd(1) P(1) C(4) 108.74(19) yes .
Pd(1) P(1) C(34) 113.6(2) yes .
Pd(1) P(1) C(40) 126.4(2) yes .
C(4) P(1) C(34) 104.5(3) yes .
C(4) P(1) C(40) 100.1(3) yes .
C(34) P(1) C(40) 101.0(3) yes .
Pd(2) P(2) C(4) 112.6(2) yes .
Pd(2) P(2) C(5) 113.8(2) yes .
Pd(2) P(2) C(46) 117.42(19) yes .
C(4) P(2) C(5) 103.4(3) yes .
C(4) P(2) C(46) 105.1(3) yes .
C(5) P(2) C(46) 103.0(3) yes .
Pd(3) P(3) C(5) 117.9(2) yes .
Pd(3) P(3) C(6) 103.6(2) yes .
Pd(3) P(3) C(52) 118.7(2) yes .
C(5) P(3) C(6) 104.9(3) yes .
C(5) P(3) C(52) 104.4(3) yes .
C(6) P(3) C(52) 106.0(3) yes .
Pd(4) P(4) C(6) 119.4(2) yes .
Pd(4) P(4) C(58) 112.9(2) yes .
Pd(4) P(4) C(64) 113.5(2) yes .
C(6) P(4) C(58) 105.0(3) yes .
C(6) P(4) C(64) 100.3(3) yes .
C(58) P(4) C(64) 104.0(3) yes .
Pd(1) P(5) C(7) 108.3(2) yes .
Pd(1) P(5) C(70) 118.4(3) yes .
Pd(1) P(5) C(76) 120.2(2) yes .
C(7) P(5) C(70) 101.7(3) yes .
C(7) P(5) C(76) 104.0(4) yes .
C(70) P(5) C(76) 102.0(4) yes .
Pd(2) P(6) C(7) 114.8(2) yes .
Pd(2) P(6) C(8) 108.0(2) yes .
Pd(2) P(6) C(82) 120.6(2) yes .
C(7) P(6) C(8) 105.9(3) yes .
C(7) P(6) C(82) 104.1(4) yes .
C(8) P(6) C(82) 101.8(3) yes .
Pd(3) P(7) C(8) 116.7(2) yes .
Pd(3) P(7) C(9) 100.9(2) yes .
Pd(3) P(7) C(88) 121.0(2) yes .
C(8) P(7) C(9) 107.9(3) yes .
C(8) P(7) C(88) 105.2(3) yes .
C(9) P(7) C(88) 103.6(3) yes .
Pd(4) P(8) C(9) 118.4(2) yes .
Pd(4) P(8) C(94) 116.3(2) yes .
Pd(4) P(8) C(100) 110.2(2) yes .
C(9) P(8) C(94) 101.5(4) yes .
C(9) P(8) C(100) 106.3(4) yes .
C(94) P(8) C(100) 102.4(4) yes .
F(21) P(9) F(22) 90.1(3) yes .
F(21) P(9) F(23) 90.0(3) yes .
F(21) P(9) F(24) 91.0(3) yes .
F(21) P(9) F(25) 90.8(3) yes .
F(21) P(9) F(26) 178.9(4) yes .
F(22) P(9) F(23) 90.1(3) yes .
F(22) P(9) F(24) 178.8(3) yes .
F(22) P(9) F(25) 89.8(3) yes .
F(22) P(9) F(26) 89.3(3) yes .
F(23) P(9) F(24) 90.5(3) yes .
F(23) P(9) F(25) 179.2(4) yes .
F(23) P(9) F(26) 90.9(3) yes .
F(24) P(9) F(25) 89.6(3) yes .
F(24) P(9) F(26) 89.6(3) yes .
F(25) P(9) F(26) 88.3(3) yes .
F(31) P(10) F(32) 86.0(5) yes .
F(31) P(10) F(33) 88.8(4) yes .
F(31) P(10) F(34) 179.2(4) yes .
F(31) P(10) F(35) 92.2(4) yes .
F(31) P(10) F(36) 87.8(5) yes .
F(32) P(10) F(33) 94.3(9) yes .
F(32) P(10) F(34) 94.3(5) yes .
F(32) P(10) F(35) 160.2(9) yes .
F(32) P(10) F(36) 79.9(9) yes .
F(33) P(10) F(34) 90.4(4) yes .
F(33) P(10) F(35) 105.3(9) yes .
F(33) P(10) F(36) 173.5(9) yes .
F(34) P(10) F(35) 87.8(4) yes .
F(34) P(10) F(36) 93.0(5) yes .
F(35) P(10) F(36) 80.4(9) yes .
F(16) F(16) F(17) 113.4(9) yes 2_757
F(16) F(16) C(104) 155.6(12) yes 2_757
F(16) F(16) C(106) 159.9(11) yes 2_757
F(17) F(16) C(104) 86.2(12) yes .
F(17) F(16) C(106) 51.6(9) yes .
C(104) F(16) C(106) 34.6(10) yes .
F(16) F(17) C(106) 63.4(11) yes .
C(1) N(1) C(10) 173.6(8) yes .
C(3) N(2) C(18) 178.2(8) yes .
C(2) N(3) C(26) 169.0(8) yes .
Pd(1) C(1) N(1) 168.9(5) yes .
Pd(1) C(2) Pd(2) 78.9(2) yes .
Pd(1) C(2) N(3) 152.8(7) yes .
Pd(2) C(2) N(3) 127.7(7) yes .
Pd(4) C(3) N(2) 178.9(7) yes .
P(1) C(4) P(2) 106.0(3) yes .
P(2) C(5) P(3) 103.6(2) yes .
P(3) C(6) P(4) 103.3(3) yes .
P(5) C(7) P(6) 109.6(3) yes .
P(6) C(8) P(7) 101.1(3) yes .
P(7) C(9) P(8) 102.2(4) yes .
N(1) C(10) C(11) 118.2(8) yes .
N(1) C(10) C(15) 119.4(8) yes .
C(11) C(10) C(15) 122.4(9) yes .
C(10) C(11) C(12) 118.5(9) yes .
C(10) C(11) C(16) 120.4(10) yes .
C(12) C(11) C(16) 121.0(11) yes .
C(11) C(12) C(13) 120.1(12) yes .
C(12) C(13) C(14) 121.2(12) yes .
C(13) C(14) C(15) 120.9(9) yes .
C(10) C(15) C(14) 116.8(9) yes .
C(10) C(15) C(17) 120.5(9) yes .
C(14) C(15) C(17) 122.7(9) yes .
N(2) C(18) C(19) 117.2(8) yes .
N(2) C(18) C(23) 118.8(8) yes .
C(19) C(18) C(23) 124.1(9) yes .
C(18) C(19) C(20) 118.2(9) yes .
C(18) C(19) C(24) 121.2(10) yes .
C(20) C(19) C(24) 120.6(10) yes .
C(19) C(20) C(21) 119.6(11) yes .
C(20) C(21) C(22) 121.6(12) yes .
C(21) C(22) C(23) 121.5(11) yes .
C(18) C(23) C(22) 115.0(9) yes .
C(18) C(23) C(25) 121.8(10) yes .
C(22) C(23) C(25) 123.2(9) yes .
N(3) C(26) C(27) 118.7(8) yes .
N(3) C(26) C(31) 118.9(7) yes .
C(27) C(26) C(31) 122.3(8) yes .
C(26) C(27) C(28) 117.4(10) yes .
C(26) C(27) C(32) 120.5(9) yes .
C(28) C(27) C(32) 122.0(10) yes .
C(27) C(28) C(29) 121.0(11) yes .
C(28) C(29) C(30) 122.4(10) yes .
C(29) C(30) C(31) 115.8(10) yes .
C(26) C(31) C(30) 121.0(8) yes .
C(26) C(31) C(33) 121.5(7) yes .
C(30) C(31) C(33) 117.5(9) yes .
P(1) C(34) C(35) 116.4(5) yes .
P(1) C(34) C(39) 125.4(6) yes .
C(35) C(34) C(39) 117.6(8) yes .
C(34) C(35) C(36) 120.2(9) yes .
F(1) C(36) C(35) 118.2(10) yes .
F(1) C(36) C(37) 118.3(11) yes .
C(35) C(36) C(37) 123.2(11) yes .
C(36) C(37) C(38) 114.7(10) yes .
F(2) C(38) C(37) 114.7(10) yes .
F(2) C(38) C(39) 120.6(13) yes .
C(37) C(38) C(39) 124.5(11) yes .
C(34) C(39) C(38) 119.5(11) yes .
P(1) C(40) C(41) 120.7(6) yes .
P(1) C(40) C(45) 119.1(4) yes .
C(41) C(40) C(45) 119.8(7) yes .
C(40) C(41) C(42) 118.1(7) yes .
F(3) C(42) C(41) 118.0(8) yes .
F(3) C(42) C(43) 118.4(9) yes .
C(41) C(42) C(43) 123.5(7) yes .
C(42) C(43) C(44) 116.6(8) yes .
F(4) C(44) C(43) 118.0(7) yes .
F(4) C(44) C(45) 118.9(5) yes .
C(43) C(44) C(45) 123.1(7) yes .
C(40) C(45) C(44) 118.8(5) yes .
P(2) C(46) C(47) 121.4(5) yes .
P(2) C(46) C(51) 119.3(4) yes .
C(47) C(46) C(51) 119.3(6) yes .
C(46) C(47) C(48) 118.9(6) yes .
C(47) C(48) C(49) 121.4(7) yes .
C(48) C(49) C(50) 120.1(7) yes .
C(49) C(50) C(51) 119.8(6) yes .
C(46) C(51) C(50) 120.5(6) yes .
P(3) C(52) C(53) 119.8(5) yes .
P(3) C(52) C(57) 121.6(5) yes .
C(53) C(52) C(57) 118.5(7) yes .
C(52) C(53) C(54) 119.8(7) yes .
C(53) C(54) C(55) 119.9(8) yes .
C(54) C(55) C(56) 122.0(10) yes .
C(55) C(56) C(57) 118.1(9) yes .
C(52) C(57) C(56) 121.7(7) yes .
P(4) C(58) C(59) 123.0(5) yes .
P(4) C(58) C(63) 117.3(5) yes .
C(59) C(58) C(63) 119.7(6) yes .
C(58) C(59) C(60) 118.6(6) yes .
F(5) C(60) C(59) 118.4(6) yes .
F(5) C(60) C(61) 118.4(6) yes .
C(59) C(60) C(61) 123.2(7) yes .
C(60) C(61) C(62) 116.5(7) yes .
F(6) C(62) C(61) 118.7(7) yes .
F(6) C(62) C(63) 117.9(7) yes .
C(61) C(62) C(63) 123.4(7) yes .
C(58) C(63) C(62) 118.6(6) yes .
P(4) C(64) C(65) 119.9(6) yes .
P(4) C(64) C(69) 119.5(5) yes .
C(65) C(64) C(69) 120.3(7) yes .
C(64) C(65) C(66) 116.8(8) yes .
F(7) C(66) C(65) 118.8(8) yes .
F(7) C(66) C(67) 117.5(8) yes .
C(65) C(66) C(67) 123.6(8) yes .
C(66) C(67) C(68) 116.7(8) yes .
F(8) C(68) C(67) 118.6(8) yes .
F(8) C(68) C(69) 118.4(7) yes .
C(67) C(68) C(69) 122.9(9) yes .
C(64) C(69) C(68) 119.6(7) yes .
P(5) C(70) C(71) 119.2(7) yes .
P(5) C(70) C(75) 122.2(8) yes .
C(71) C(70) C(75) 118.4(9) yes .
C(70) C(71) C(72) 118.7(10) yes .
F(9) C(72) C(71) 117.6(10) yes .
F(9) C(72) C(73) 117.2(10) yes .
C(71) C(72) C(73) 125.1(11) yes .
C(72) C(73) C(74) 114.9(11) yes .
F(10) C(74) C(73) 117.6(12) yes .
F(10) C(74) C(75) 118.4(12) yes .
C(73) C(74) C(75) 123.7(13) yes .
C(70) C(75) C(74) 119.0(12) yes .
P(5) C(76) C(77) 124.7(6) yes .
P(5) C(76) C(81) 117.7(7) yes .
C(77) C(76) C(81) 117.6(8) yes .
C(76) C(77) C(78) 119.8(8) yes .
F(11) C(78) C(77) 119.5(9) yes .
F(11) C(78) C(79) 117.9(10) yes .
C(77) C(78) C(79) 122.4(10) yes .
C(78) C(79) C(80) 116.2(10) yes .
F(12) C(80) C(79) 117.2(9) yes .
F(12) C(80) C(81) 118.2(9) yes .
C(79) C(80) C(81) 124.5(9) yes .
C(76) C(81) C(80) 119.4(9) yes .
P(6) C(82) C(83) 120.1(5) yes .
P(6) C(82) C(87) 120.2(6) yes .
C(83) C(82) C(87) 119.7(8) yes .
C(82) C(83) C(84) 121.0(7) yes .
C(83) C(84) C(85) 117.9(8) yes .
C(84) C(85) C(86) 120.5(9) yes .
C(85) C(86) C(87) 122.1(8) yes .
C(82) C(87) C(86) 118.7(8) yes .
P(7) C(88) C(89) 121.1(5) yes .
P(7) C(88) C(93) 119.7(7) yes .
C(89) C(88) C(93) 119.2(8) yes .
C(88) C(89) C(90) 120.9(7) yes .
C(89) C(90) C(91) 120.2(9) yes .
C(90) C(91) C(92) 119.9(10) yes .
C(91) C(92) C(93) 121.3(8) yes .
C(88) C(93) C(92) 118.5(9) yes .
P(8) C(94) C(95) 119.8(5) yes .
P(8) C(94) C(99) 120.3(7) yes .
C(95) C(94) C(99) 119.5(7) yes .
C(94) C(95) C(96) 118.7(8) yes .
F(13) C(96) C(95) 118.5(8) yes .
F(13) C(96) C(97) 118.3(8) yes .
C(95) C(96) C(97) 123.2(10) yes .
C(96) C(97) C(98) 116.2(8) yes .
F(14) C(98) C(97) 117.9(7) yes .
F(14) C(98) C(99) 118.8(9) yes .
C(97) C(98) C(99) 123.3(8) yes .
C(94) C(99) C(98) 119.0(9) yes .
P(8) C(100) C(101) 125.6(8) yes .
P(8) C(100) C(105) 110.5(9) yes .
P(8) C(100) C(107) 118.5(8) yes .
C(101) C(100) C(105) 121.5(11) yes .
C(101) C(100) C(107) 113.0(10) yes .
C(105) C(100) C(107) 35.6(11) yes .
C(100) C(101) C(102) 119.8(11) yes .
F(15) C(102) C(101) 119.3(13) yes .
F(15) C(102) C(103) 116.3(10) yes .
C(101) C(102) C(103) 124.4(12) yes .
C(102) C(103) C(104) 106.5(13) yes .
C(102) C(103) C(106) 115.7(12) yes .
C(104) C(103) C(106) 37.5(11) yes .
F(16) C(104) C(103) 112.5(18) yes .
F(16) C(104) C(105) 115(2) yes .
F(16) C(104) C(106) 85(2) yes .
F(16) C(104) C(107) 113(2) yes .
C(103) C(104) C(105) 132(2) yes .
C(103) C(104) C(106) 73(2) yes .
C(103) C(104) C(107) 114(2) yes .
C(105) C(104) C(106) 105(2) yes .
C(105) C(104) C(107) 38.1(12) yes .
C(106) C(104) C(107) 67(2) yes .
C(100) C(105) C(104) 110.7(19) yes .
C(100) C(105) C(107) 86(2) yes .
C(104) C(105) C(107) 69.7(19) yes .
F(16) C(106) F(17) 64.9(12) yes .
F(16) C(106) C(103) 100.5(13) yes .
F(16) C(106) C(104) 61(2) yes .
F(16) C(106) C(107) 105.0(18) yes .
F(17) C(106) C(103) 122.8(14) yes .
F(17) C(106) C(104) 126(3) yes .
F(17) C(106) C(107) 120.8(16) yes .
C(103) C(106) C(104) 70(2) yes .
C(103) C(106) C(107) 116.4(18) yes .
C(104) C(106) C(107) 74(2) yes .
C(100) C(107) C(104) 99.6(14) yes .
C(100) C(107) C(105) 58(2) yes .
C(100) C(107) C(106) 123.2(17) yes .
C(104) C(107) C(105) 72.2(19) yes .
C(104) C(107) C(106) 38.7(12) yes .
C(105) C(107) C(106) 111(2) yes .
Cl(1) C(108) Cl(2) 111.2(10) yes .
Cl(3) C(109) Cl(4) 119.8(10) yes .
Cl(5) C(110) Cl(6) 123(3) yes .
Cl(5) C(110) Cl(7) 95(2) yes .
Cl(5) C(110) C(111) 77(3) yes .
Cl(6) C(110) Cl(7) 140(2) yes .
Cl(6) C(110) C(111) 136(5) yes .
Cl(7) C(110) C(111) 58(5) yes .
Cl(5) C(111) Cl(7) 105.9(18) yes .
Cl(5) C(111) C(110) 75(3) yes .
Cl(7) C(111) C(110) 99(5) yes .
P(1) C(4) H(1) 110.5 no .
P(1) C(4) H(2) 110.5 no .
P(2) C(4) H(1) 110.5 no .
P(2) C(4) H(2) 110.5 no .
H(1) C(4) H(2) 108.7 no .
P(2) C(5) H(3) 111.1 no .
P(2) C(5) H(4) 111.0 no .
P(3) C(5) H(3) 111.0 no .
P(3) C(5) H(4) 111.0 no .
H(3) C(5) H(4) 109.0 no .
P(3) C(6) H(5) 111.1 no .
P(3) C(6) H(6) 111.1 no .
P(4) C(6) H(5) 111.1 no .
P(4) C(6) H(6) 111.1 no .
H(5) C(6) H(6) 109.1 no .
P(5) C(7) H(7) 109.8 no .
P(5) C(7) H(8) 109.8 no .
P(6) C(7) H(7) 109.8 no .
P(6) C(7) H(8) 109.8 no .
H(7) C(7) H(8) 108.2 no .
P(6) C(8) H(9) 111.5 no .
P(6) C(8) H(10) 111.6 no .
P(7) C(8) H(9) 111.5 no .
P(7) C(8) H(10) 111.5 no .
H(9) C(8) H(10) 109.4 no .
P(7) C(9) H(11) 111.3 no .
P(7) C(9) H(12) 111.3 no .
P(8) C(9) H(11) 111.3 no .
P(8) C(9) H(12) 111.3 no .
H(11) C(9) H(12) 109.2 no .
C(11) C(12) H(13) 119.9 no .
C(13) C(12) H(13) 119.9 no .
C(12) C(13) H(14) 119.4 no .
C(14) C(13) H(14) 119.4 no .
C(13) C(14) H(15) 119.5 no .
C(15) C(14) H(15) 119.5 no .
C(11) C(16) H(16) 109.5 no .
C(11) C(16) H(17) 109.5 no .
C(11) C(16) H(18) 109.5 no .
H(16) C(16) H(17) 109.5 no .
H(16) C(16) H(18) 109.5 no .
H(17) C(16) H(18) 109.5 no .
C(15) C(17) H(19) 109.5 no .
C(15) C(17) H(20) 109.5 no .
C(15) C(17) H(21) 109.5 no .
H(19) C(17) H(20) 109.5 no .
H(19) C(17) H(21) 109.5 no .
H(20) C(17) H(21) 109.5 no .
C(19) C(20) H(22) 120.2 no .
C(21) C(20) H(22) 120.2 no .
C(20) C(21) H(23) 119.2 no .
C(22) C(21) H(23) 119.2 no .
C(21) C(22) H(24) 119.3 no .
C(23) C(22) H(24) 119.3 no .
C(19) C(24) H(25) 109.5 no .
C(19) C(24) H(26) 109.5 no .
C(19) C(24) H(27) 109.5 no .
H(25) C(24) H(26) 109.5 no .
H(25) C(24) H(27) 109.5 no .
H(26) C(24) H(27) 109.5 no .
C(23) C(25) H(28) 109.5 no .
C(23) C(25) H(29) 109.5 no .
C(23) C(25) H(30) 109.5 no .
H(28) C(25) H(29) 109.5 no .
H(28) C(25) H(30) 109.5 no .
H(29) C(25) H(30) 109.5 no .
C(27) C(28) H(31) 119.5 no .
C(29) C(28) H(31) 119.5 no .
C(28) C(29) H(32) 118.8 no .
C(30) C(29) H(32) 118.8 no .
C(29) C(30) H(33) 122.1 no .
C(31) C(30) H(33) 122.1 no .
C(27) C(32) H(34) 109.5 no .
C(27) C(32) H(35) 109.5 no .
C(27) C(32) H(36) 109.5 no .
H(34) C(32) H(35) 109.5 no .
H(34) C(32) H(36) 109.5 no .
H(35) C(32) H(36) 109.5 no .
C(31) C(33) H(37) 109.5 no .
C(31) C(33) H(38) 109.5 no .
C(31) C(33) H(39) 109.5 no .
H(37) C(33) H(38) 109.5 no .
H(37) C(33) H(39) 109.5 no .
H(38) C(33) H(39) 109.5 no .
C(34) C(35) H(40) 119.9 no .
C(36) C(35) H(40) 119.9 no .
C(36) C(37) H(41) 122.6 no .
C(38) C(37) H(41) 122.6 no .
C(34) C(39) H(42) 120.3 no .
C(38) C(39) H(42) 120.3 no .
C(40) C(41) H(43) 120.9 no .
C(42) C(41) H(43) 120.9 no .
C(42) C(43) H(44) 121.7 no .
C(44) C(43) H(44) 121.7 no .
C(40) C(45) H(45) 120.6 no .
C(44) C(45) H(45) 120.6 no .
C(46) C(47) H(46) 120.6 no .
C(48) C(47) H(46) 120.5 no .
C(47) C(48) H(47) 119.3 no .
C(49) C(48) H(47) 119.3 no .
C(49) C(50) H(48) 120.1 no .
C(51) C(50) H(48) 120.1 no .
C(46) C(51) H(49) 119.7 no .
C(50) C(51) H(49) 119.7 no .
C(52) C(53) H(50) 120.1 no .
C(54) C(53) H(50) 120.1 no .
C(53) C(54) H(51) 120.1 no .
C(55) C(54) H(51) 120.1 no .
C(54) C(55) H(52) 119.0 no .
C(56) C(55) H(52) 119.0 no .
C(55) C(56) H(53) 120.9 no .
C(57) C(56) H(53) 120.9 no .
C(52) C(57) H(54) 119.2 no .
C(56) C(57) H(54) 119.2 no .
C(58) C(59) H(55) 120.7 no .
C(60) C(59) H(55) 120.7 no .
C(60) C(61) H(56) 121.7 no .
C(62) C(61) H(56) 121.7 no .
C(58) C(63) H(57) 120.7 no .
C(62) C(63) H(57) 120.7 no .
C(64) C(65) H(58) 121.6 no .
C(66) C(65) H(58) 121.6 no .
C(66) C(67) H(59) 121.7 no .
C(68) C(67) H(59) 121.7 no .
C(64) C(69) H(60) 120.2 no .
C(68) C(69) H(60) 120.2 no .
C(70) C(71) H(61) 120.6 no .
C(72) C(71) H(61) 120.7 no .
C(72) C(73) H(62) 122.5 no .
C(74) C(73) H(62) 122.5 no .
C(70) C(75) H(63) 120.5 no .
C(74) C(75) H(63) 120.5 no .
C(76) C(77) H(64) 120.1 no .
C(78) C(77) H(64) 120.1 no .
C(78) C(79) H(65) 121.9 no .
C(80) C(79) H(65) 121.9 no .
C(76) C(81) H(66) 120.3 no .
C(80) C(81) H(66) 120.3 no .
C(82) C(83) H(67) 119.5 no .
C(84) C(83) H(67) 119.5 no .
C(83) C(84) H(68) 121.1 no .
C(85) C(84) H(68) 121.1 no .
C(84) C(85) H(69) 119.8 no .
C(86) C(85) H(69) 119.8 no .
C(85) C(86) H(70) 118.9 no .
C(87) C(86) H(70) 118.9 no .
C(82) C(87) H(71) 120.6 no .
C(86) C(87) H(71) 120.6 no .
C(88) C(89) H(72) 119.5 no .
C(90) C(89) H(72) 119.5 no .
C(89) C(90) H(73) 119.9 no .
C(91) C(90) H(73) 119.9 no .
C(90) C(91) H(74) 120.1 no .
C(92) C(91) H(74) 120.1 no .
C(91) C(92) H(75) 119.3 no .
C(93) C(92) H(75) 119.3 no .
C(88) C(93) H(76) 120.7 no .
C(92) C(93) H(76) 120.7 no .
C(94) C(95) H(77) 120.7 no .
C(96) C(95) H(77) 120.6 no .
C(96) C(97) H(78) 121.9 no .
C(98) C(97) H(78) 121.9 no .
C(94) C(99) H(79) 120.5 no .
C(98) C(99) H(79) 120.5 no .
C(100) C(101) H(80) 120.1 no .
C(102) C(101) H(80) 120.1 no .
Cl(1) C(108) H(81) 109.4 no .
Cl(1) C(108) H(82) 109.4 no .
Cl(2) C(108) H(81) 109.4 no .
Cl(2) C(108) H(82) 109.4 no .
H(81) C(108) H(82) 108.0 no .
Cl(3) C(109) H(83) 107.4 no .
Cl(3) C(109) H(84) 107.4 no .
Cl(4) C(109) H(83) 107.4 no .
Cl(4) C(109) H(84) 107.4 no .
H(83) C(109) H(84) 106.9 no .

loop_
_geom_bond_atom_site_label_1
_geom_bond_atom_site_label_2
_geom_bond_distance
_geom_bond_publ_flag
_geom_bond_site_symmetry_2
Pd(1) Pd(2) 2.7722(8) yes .
Pd(1) P(1) 2.3344(15) yes .
Pd(1) P(5) 2.356(2) yes .
Pd(1) C(1) 2.012(9) yes .
Pd(1) C(2) 2.042(7) yes .
Pd(2) Pd(3) 2.7162(8) yes .
Pd(2) P(2) 2.3021(15) yes .
Pd(2) P(6) 2.2890(17) yes .
Pd(2) C(2) 2.309(8) yes .
Pd(3) Pd(4) 2.7034(9) yes .
Pd(3) P(3) 2.2700(14) yes .
Pd(3) P(7) 2.2713(16) yes .
Pd(4) P(4) 2.3342(16) yes .
Pd(4) P(8) 2.3390(18) yes .
Pd(4) C(3) 2.040(10) yes .
Cl(1) C(108) 1.79(2) yes .
Cl(2) C(108) 1.768(17) yes .
Cl(3) C(109) 1.557(17) yes .
Cl(4) C(109) 1.670(16) yes .
Cl(5) C(110) 1.69(3) yes .
Cl(5) C(111) 1.70(4) yes .
Cl(6) C(110) 1.68(5) yes .
Cl(7) C(110) 2.02(7) yes .
Cl(7) C(111) 1.73(4) yes .
P(1) C(4) 1.857(7) yes .
P(1) C(34) 1.825(7) yes .
P(1) C(40) 1.843(7) yes .
P(2) C(4) 1.842(7) yes .
P(2) C(5) 1.832(7) yes .
P(2) C(46) 1.814(7) yes .
P(3) C(5) 1.819(7) yes .
P(3) C(6) 1.821(6) yes .
P(3) C(52) 1.802(8) yes .
P(4) C(6) 1.847(7) yes .
P(4) C(58) 1.825(7) yes .
P(4) C(64) 1.834(8) yes .
P(5) C(7) 1.861(8) yes .
P(5) C(70) 1.837(10) yes .
P(5) C(76) 1.838(9) yes .
P(6) C(7) 1.830(9) yes .
P(6) C(8) 1.824(7) yes .
P(6) C(82) 1.817(8) yes .
P(7) C(8) 1.836(9) yes .
P(7) C(9) 1.826(8) yes .
P(7) C(88) 1.825(8) yes .
P(8) C(9) 1.838(10) yes .
P(8) C(94) 1.847(7) yes .
P(8) C(100) 1.818(8) yes .
P(9) F(21) 1.586(6) yes .
P(9) F(22) 1.607(6) yes .
P(9) F(23) 1.591(5) yes .
P(9) F(24) 1.593(6) yes .
P(9) F(25) 1.595(5) yes .
P(9) F(26) 1.604(6) yes .
P(10) F(31) 1.605(6) yes .
P(10) F(32) 1.501(14) yes .
P(10) F(33) 1.443(12) yes .
P(10) F(34) 1.587(6) yes .
P(10) F(35) 1.475(9) yes .
P(10) F(36) 1.572(13) yes .
F(1) C(36) 1.390(17) yes .
F(2) C(38) 1.299(15) yes .
F(3) C(42) 1.356(10) yes .
F(4) C(44) 1.352(9) yes .
F(5) C(60) 1.346(9) yes .
F(6) C(62) 1.341(9) yes .
F(7) C(66) 1.362(10) yes .
F(8) C(68) 1.364(11) yes .
F(9) C(72) 1.380(14) yes .
F(10) C(74) 1.377(18) yes .
F(11) C(78) 1.351(14) yes .
F(12) C(80) 1.352(12) yes .
F(13) C(96) 1.342(14) yes .
F(14) C(98) 1.347(11) yes .
F(15) C(102) 1.367(19) yes .
F(16) F(16) 1.70(2) yes 2_757
F(16) F(17) 1.596(17) yes .
F(16) C(104) 1.38(3) yes .
F(16) C(106) 1.58(3) yes .
F(17) C(106) 1.38(2) yes .
N(1) C(1) 1.175(12) yes .
N(1) C(10) 1.391(12) yes .
N(2) C(3) 1.116(13) yes .
N(2) C(18) 1.447(13) yes .
N(3) C(2) 1.185(10) yes .
N(3) C(26) 1.378(11) yes .
C(10) C(11) 1.358(15) yes .
C(10) C(15) 1.414(12) yes .
C(11) C(12) 1.411(18) yes .
C(11) C(16) 1.524(16) yes .
C(12) C(13) 1.341(15) yes .
C(13) C(14) 1.384(18) yes .
C(14) C(15) 1.383(15) yes .
C(15) C(17) 1.498(16) yes .
C(18) C(19) 1.400(13) yes .
C(18) C(23) 1.398(12) yes .
C(19) C(20) 1.393(17) yes .
C(19) C(24) 1.504(15) yes .
C(20) C(21) 1.362(18) yes .
C(21) C(22) 1.393(18) yes .
C(22) C(23) 1.408(18) yes .
C(23) C(25) 1.485(15) yes .
C(26) C(27) 1.397(13) yes .
C(26) C(31) 1.373(13) yes .
C(27) C(28) 1.368(15) yes .
C(27) C(32) 1.528(17) yes .
C(28) C(29) 1.38(2) yes .
C(29) C(30) 1.413(18) yes .
C(30) C(31) 1.401(13) yes .
C(31) C(33) 1.534(12) yes .
C(34) C(35) 1.380(15) yes .
C(34) C(39) 1.369(12) yes .
C(35) C(36) 1.367(17) yes .
C(36) C(37) 1.369(14) yes .
C(37) C(38) 1.353(18) yes .
C(38) C(39) 1.370(16) yes .
C(40) C(41) 1.397(9) yes .
C(40) C(45) 1.376(10) yes .
C(41) C(42) 1.374(14) yes .
C(42) C(43) 1.379(13) yes .
C(43) C(44) 1.349(9) yes .
C(44) C(45) 1.393(10) yes .
C(46) C(47) 1.388(9) yes .
C(46) C(51) 1.408(8) yes .
C(47) C(48) 1.403(11) yes .
C(48) C(49) 1.367(11) yes .
C(49) C(50) 1.385(11) yes .
C(50) C(51) 1.383(10) yes .
C(52) C(53) 1.396(9) yes .
C(52) C(57) 1.381(10) yes .
C(53) C(54) 1.398(13) yes .
C(54) C(55) 1.359(14) yes .
C(55) C(56) 1.370(14) yes .
C(56) C(57) 1.397(15) yes .
C(58) C(59) 1.390(10) yes .
C(58) C(63) 1.394(10) yes .
C(59) C(60) 1.392(10) yes .
C(60) C(61) 1.371(11) yes .
C(61) C(62) 1.370(11) yes .
C(62) C(63) 1.386(11) yes .
C(64) C(65) 1.403(10) yes .
C(64) C(69) 1.395(12) yes .
C(65) C(66) 1.384(13) yes .
C(66) C(67) 1.399(14) yes .
C(67) C(68) 1.359(12) yes .
C(68) C(69) 1.365(12) yes .
C(70) C(71) 1.401(14) yes .
C(70) C(75) 1.378(16) yes .
C(71) C(72) 1.351(15) yes .
C(72) C(73) 1.352(18) yes .
C(73) C(74) 1.37(2) yes .
C(74) C(75) 1.373(18) yes .
C(76) C(77) 1.398(13) yes .
C(76) C(81) 1.384(11) yes .
C(77) C(78) 1.387(16) yes .
C(78) C(79) 1.379(14) yes .
C(79) C(80) 1.333(16) yes .
C(80) C(81) 1.386(13) yes .
C(82) C(83) 1.390(10) yes .
C(82) C(87) 1.405(10) yes .
C(83) C(84) 1.411(12) yes .
C(84) C(85) 1.431(13) yes .
C(85) C(86) 1.337(14) yes .
C(86) C(87) 1.408(14) yes .
C(88) C(89) 1.381(12) yes .
C(88) C(93) 1.406(10) yes .
C(89) C(90) 1.368(14) yes .
C(90) C(91) 1.387(11) yes .
C(91) C(92) 1.350(17) yes .
C(92) C(93) 1.402(15) yes .
C(94) C(95) 1.383(13) yes .
C(94) C(99) 1.398(11) yes .
C(95) C(96) 1.395(12) yes .
C(96) C(97) 1.366(14) yes .
C(97) C(98) 1.388(16) yes .
C(98) C(99) 1.367(12) yes .
C(100) C(101) 1.353(15) yes .
C(100) C(105) 1.33(2) yes .
C(100) C(107) 1.56(2) yes .
C(101) C(102) 1.332(15) yes .
C(102) C(103) 1.41(2) yes .
C(103) C(104) 1.38(2) yes .
C(103) C(106) 1.41(2) yes .
C(104) C(105) 1.40(3) yes .
C(104) C(106) 0.90(2) yes .
C(104) C(107) 1.38(3) yes .
C(105) C(107) 0.91(2) yes .
C(106) C(107) 1.32(2) yes .
C(110) C(111) 0.82(6) yes .
C(4) H(1) 0.990 no .
C(4) H(2) 0.990 no .
C(5) H(3) 0.990 no .
C(5) H(4) 0.990 no .
C(6) H(5) 0.990 no .
C(6) H(6) 0.990 no .
C(7) H(7) 0.990 no .
C(7) H(8) 0.990 no .
C(8) H(9) 0.990 no .
C(8) H(10) 0.990 no .
C(9) H(11) 0.990 no .
C(9) H(12) 0.990 no .
C(12) H(13) 0.950 no .
C(13) H(14) 0.950 no .
C(14) H(15) 0.950 no .
C(16) H(16) 0.980 no .
C(16) H(17) 0.980 no .
C(16) H(18) 0.980 no .
C(17) H(19) 0.980 no .
C(17) H(20) 0.980 no .
C(17) H(21) 0.980 no .
C(20) H(22) 0.950 no .
C(21) H(23) 0.950 no .
C(22) H(24) 0.950 no .
C(24) H(25) 0.980 no .
C(24) H(26) 0.980 no .
C(24) H(27) 0.980 no .
C(25) H(28) 0.980 no .
C(25) H(29) 0.980 no .
C(25) H(30) 0.980 no .
C(28) H(31) 0.950 no .
C(29) H(32) 0.950 no .
C(30) H(33) 0.950 no .
C(32) H(34) 0.980 no .
C(32) H(35) 0.980 no .
C(32) H(36) 0.980 no .
C(33) H(37) 0.980 no .
C(33) H(38) 0.980 no .
C(33) H(39) 0.980 no .
C(35) H(40) 0.950 no .
C(37) H(41) 0.950 no .
C(39) H(42) 0.950 no .
C(41) H(43) 0.950 no .
C(43) H(44) 0.950 no .
C(45) H(45) 0.950 no .
C(47) H(46) 0.950 no .
C(48) H(47) 0.950 no .
C(50) H(48) 0.950 no .
C(51) H(49) 0.950 no .
C(53) H(50) 0.950 no .
C(54) H(51) 0.950 no .
C(55) H(52) 0.950 no .
C(56) H(53) 0.950 no .
C(57) H(54) 0.950 no .
C(59) H(55) 0.950 no .
C(61) H(56) 0.950 no .
C(63) H(57) 0.950 no .
C(65) H(58) 0.950 no .
C(67) H(59) 0.950 no .
C(69) H(60) 0.950 no .
C(71) H(61) 0.950 no .
C(73) H(62) 0.950 no .
C(75) H(63) 0.950 no .
C(77) H(64) 0.950 no .
C(79) H(65) 0.950 no .
C(81) H(66) 0.950 no .
C(83) H(67) 0.950 no .
C(84) H(68) 0.950 no .
C(85) H(69) 0.950 no .
C(86) H(70) 0.950 no .
C(87) H(71) 0.950 no .
C(89) H(72) 0.950 no .
C(90) H(73) 0.950 no .
C(91) H(74) 0.950 no .
C(92) H(75) 0.950 no .
C(93) H(76) 0.950 no .
C(95) H(77) 0.950 no .
C(97) H(78) 0.950 no .
C(99) H(79) 0.950 no .
C(101) H(80) 0.950 no .
C(108) H(81) 0.990 no .
C(108) H(82) 0.990 no .
C(109) H(83) 0.990 no .
C(109) H(84) 0.990 no .
